data_4120946
loop_
_publ_author_name
'Michael I. Lipschutz'
'Xinzheng Yang'
'Ruchira Chatterjee'
'T. Don Tilley'

_publ_section_title
;
 A Structurally Rigid Bis(amido) Ligand Framework in Low-Coordinate Ni(I),
 Ni(II), and Ni(III) Analogues Provides Access to a Ni(III) Methyl Complex
 via Oxidative Addition
;
_journal_name_full 'Journal of the American Chemical Society'
_journal_page_first 15298
_journal_page_last 15301
_journal_paper_doi 10.1021/ja408151h
_journal_volume 135
_journal_year 2013
_chemical_formula_sum 'C42 H62 N3 Ni Si'
_chemical_formula_weight 695.75
_chemical_name_systematic
;
 ?
;
_space_group_IT_number 14
_symmetry_cell_setting monoclinic
_symmetry_space_group_name_Hall '-P 2yn'
_symmetry_space_group_name_H-M 'P 1 21/n 1'
_atom_sites_solution_hydrogens geom
_atom_sites_solution_primary direct
_atom_sites_solution_secondary difmap
_audit_creation_method SHELXL-97
_cell_angle_alpha 90.00
_cell_angle_beta 99.612(2)
_cell_angle_gamma 90.00
_cell_formula_units_Z 4
_cell_length_a 10.4100(4)
_cell_length_b 18.0926(7)
_cell_length_c 22.1319(8)
_cell_measurement_reflns_used 9333
_cell_measurement_temperature 100(2)
_cell_measurement_theta_max 27.49
_cell_measurement_theta_min 2.18
_cell_volume 4109.9(3)
_computing_cell_refinement 'Bruker SAINT'
_computing_data_collection 'Bruker APEX2'
_computing_data_reduction 'Bruker SAINT'
_computing_molecular_graphics ORTEP32
_computing_publication_material WinGX
_computing_structure_refinement 'SHELXL-97 (Sheldrick, 2008)'
_computing_structure_solution SIR97
_diffrn_ambient_temperature 100(2)
_diffrn_detector_area_resol_mean 8.366
_diffrn_measured_fraction_theta_full 1.000
_diffrn_measured_fraction_theta_max 0.982
_diffrn_measurement_device_type 'Bruker APEX-II CCD'
_diffrn_measurement_method 'phi and omega scans'
_diffrn_radiation_monochromator 'QUAZAR multilayer mirrors'
_diffrn_radiation_source 'microfocus sealed tube'
_diffrn_radiation_type MoK\a
_diffrn_radiation_wavelength 0.71073
_diffrn_reflns_av_R_equivalents 0.0439
_diffrn_reflns_av_sigmaI/netI 0.0352
_diffrn_reflns_limit_h_max 13
_diffrn_reflns_limit_h_min -13
_diffrn_reflns_limit_k_max 23
_diffrn_reflns_limit_k_min -23
_diffrn_reflns_limit_l_max 28
_diffrn_reflns_limit_l_min -28
_diffrn_reflns_number 62759
_diffrn_reflns_theta_full 25.00
_diffrn_reflns_theta_max 27.55
_diffrn_reflns_theta_min 1.46
_exptl_absorpt_coefficient_mu 0.531
_exptl_absorpt_correction_T_max 0.9637
_exptl_absorpt_correction_T_min 0.9058
_exptl_absorpt_correction_type multi-scan
_exptl_absorpt_process_details SADABS
_exptl_crystal_colour yellow
_exptl_crystal_density_diffrn 1.124
_exptl_crystal_description plate
_exptl_crystal_F_000 1508
_exptl_crystal_size_max 0.19
_exptl_crystal_size_mid 0.15
_exptl_crystal_size_min 0.07
_refine_diff_density_max 0.363
_refine_diff_density_min -0.314
_refine_diff_density_rms 0.051
_refine_ls_extinction_method none
_refine_ls_goodness_of_fit_ref 1.024
_refine_ls_hydrogen_treatment constr
_refine_ls_matrix_type full
_refine_ls_number_parameters 439
_refine_ls_number_reflns 9320
_refine_ls_number_restraints 0
_refine_ls_restrained_S_all 1.024
_refine_ls_R_factor_all 0.0559
_refine_ls_R_factor_gt 0.0374
_refine_ls_shift/su_max 0.001
_refine_ls_shift/su_mean 0.000
_refine_ls_structure_factor_coef Fsqd
_refine_ls_weighting_details 'calc w=1/[\s^2^(Fo^2^)+(0.0365P)^2^+2.3114P] where P=(Fo^2^+2Fc^2^)/3'
_refine_ls_weighting_scheme calc
_refine_ls_wR_factor_gt 0.0837
_refine_ls_wR_factor_ref 0.0922
_reflns_number_gt 7287
_reflns_number_total 9320
_reflns_threshold_expression >2sigma(I)
_cod_data_source_file ja408151h_si_005.cif
_cod_data_source_block shelxl
_cod_database_code 4120946

loop_
_symmetry_equiv_pos_as_xyz
'x, y, z'
'-x+1/2, y+1/2, -z+1/2'
'-x, -y, -z'
'x-1/2, -y-1/2, z-1/2'

loop_
_atom_site_label
_atom_site_type_symbol
_atom_site_fract_x
_atom_site_fract_y
_atom_site_fract_z
_atom_site_U_iso_or_equiv
_atom_site_adp_type
_atom_site_occupancy
_atom_site_symmetry_multiplicity
_atom_site_calc_flag
_atom_site_refinement_flags
C1 C 0.85648(16) 0.29391(9) 0.12337(7) 0.0173(3) Uani 1 1 d .
C2 C 0.74843(17) 0.26864(9) 0.02730(7) 0.0211(4) Uani 1 1 d .
H2 H 0.7017 0.2422 -0.0064 0.025 Uiso 1 1 calc R
C3 C 0.78258(17) 0.34043(10) 0.02827(7) 0.0224(4) Uani 1 1 d .
H3 H 0.7649 0.3745 -0.0047 0.027 Uiso 1 1 calc R
C4 C 0.89201(17) 0.42793(9) 0.10720(7) 0.0196(3) Uani 1 1 d .
C5 C 1.01358(17) 0.45289(9) 0.09630(8) 0.0225(4) Uani 1 1 d .
C6 C 1.04713(19) 0.52517(10) 0.11348(9) 0.0293(4) Uani 1 1 d .
H6 H 1.1283 0.5444 0.1065 0.035 Uiso 1 1 calc R
C7 C 0.96484(19) 0.56977(10) 0.14054(9) 0.0310(4) Uani 1 1 d .
H7 H 0.9901 0.6190 0.1519 0.037 Uiso 1 1 calc R
C8 C 0.84684(19) 0.54337(10) 0.15108(9) 0.0285(4) Uani 1 1 d .
H8 H 0.7918 0.5744 0.1702 0.034 Uiso 1 1 calc R
C9 C 0.80673(17) 0.47155(10) 0.13406(8) 0.0226(4) Uani 1 1 d .
C10 C 0.67591(19) 0.44337(11) 0.14547(9) 0.0328(4) Uani 1 1 d .
H10 H 0.6634 0.3928 0.1272 0.039 Uiso 1 1 calc R
C11 C 0.6751(2) 0.43611(13) 0.21421(10) 0.0445(6) Uani 1 1 d .
H11A H 0.7458 0.4032 0.2324 0.067 Uiso 1 1 calc R
H11B H 0.5914 0.4156 0.2208 0.067 Uiso 1 1 calc R
H11C H 0.6875 0.4849 0.2335 0.067 Uiso 1 1 calc R
C12 C 0.5645(2) 0.49174(14) 0.11380(11) 0.0454(6) Uani 1 1 d .
H12A H 0.5763 0.5424 0.1294 0.068 Uiso 1 1 calc R
H12B H 0.4814 0.4722 0.1222 0.068 Uiso 1 1 calc R
H12C H 0.5641 0.4916 0.0695 0.068 Uiso 1 1 calc R
C13 C 1.10579(18) 0.40288(10) 0.06822(8) 0.0274(4) Uani 1 1 d .
H13 H 1.0514 0.3683 0.0393 0.033 Uiso 1 1 calc R
C14 C 1.1881(2) 0.35648(13) 0.11753(10) 0.0440(6) Uani 1 1 d .
H14A H 1.2441 0.3890 0.1460 0.066 Uiso 1 1 calc R
H14B H 1.2424 0.3223 0.0984 0.066 Uiso 1 1 calc R
H14C H 1.1309 0.3283 0.1399 0.066 Uiso 1 1 calc R
C15 C 1.1946(2) 0.44538(12) 0.03181(9) 0.0339(5) Uani 1 1 d .
H15A H 1.1413 0.4754 0.0003 0.051 Uiso 1 1 calc R
H15B H 1.2466 0.4103 0.0123 0.051 Uiso 1 1 calc R
H15C H 1.2527 0.4776 0.0596 0.051 Uiso 1 1 calc R
C16 C 0.78428(16) 0.16369(9) 0.10001(7) 0.0190(3) Uani 1 1 d .
C17 C 0.87588(17) 0.11499(10) 0.08280(8) 0.0237(4) Uani 1 1 d .
C18 C 0.8588(2) 0.04006(10) 0.09393(9) 0.0330(5) Uani 1 1 d .
H18 H 0.9186 0.0051 0.0826 0.040 Uiso 1 1 calc R
C19 C 0.7567(2) 0.01577(11) 0.12110(10) 0.0363(5) Uani 1 1 d .
H19 H 0.7466 -0.0356 0.1279 0.044 Uiso 1 1 calc R
C20 C 0.6693(2) 0.06510(11) 0.13843(9) 0.0327(4) Uani 1 1 d .
H20 H 0.6003 0.0475 0.1577 0.039 Uiso 1 1 calc R
C21 C 0.68053(17) 0.14072(10) 0.12804(8) 0.0241(4) Uani 1 1 d .
C22 C 0.58380(19) 0.19460(11) 0.14744(9) 0.0318(4) Uani 1 1 d .
H22 H 0.6035 0.2448 0.1325 0.038 Uiso 1 1 calc R
C23 C 0.4443(2) 0.17489(15) 0.11875(10) 0.0456(6) Uani 1 1 d .
H23A H 0.4220 0.1262 0.1334 0.068 Uiso 1 1 calc R
H23B H 0.4369 0.1738 0.0740 0.068 Uiso 1 1 calc R
H23C H 0.3844 0.2121 0.1304 0.068 Uiso 1 1 calc R
C24 C 0.5968(2) 0.19796(16) 0.21679(11) 0.0541(7) Uani 1 1 d .
H24A H 0.5757 0.1496 0.2324 0.081 Uiso 1 1 calc R
H24B H 0.5368 0.2352 0.2281 0.081 Uiso 1 1 calc R
H24C H 0.6864 0.2113 0.2345 0.081 Uiso 1 1 calc R
C25 C 0.98785(18) 0.14205(11) 0.05250(9) 0.0301(4) Uani 1 1 d .
H25 H 0.9989 0.1962 0.0609 0.036 Uiso 1 1 calc R
C26 C 1.1165(2) 0.10395(14) 0.07833(12) 0.0493(6) Uani 1 1 d .
H26A H 1.1103 0.0512 0.0682 0.074 Uiso 1 1 calc R
H26B H 1.1343 0.1099 0.1230 0.074 Uiso 1 1 calc R
H26C H 1.1872 0.1263 0.0604 0.074 Uiso 1 1 calc R
C27 C 0.9568(2) 0.13163(14) -0.01681(10) 0.0452(6) Uani 1 1 d .
H27A H 0.9450 0.0789 -0.0263 0.068 Uiso 1 1 calc R
H27B H 1.0288 0.1509 -0.0356 0.068 Uiso 1 1 calc R
H27C H 0.8765 0.1584 -0.0331 0.068 Uiso 1 1 calc R
C28 C 1.02580(17) 0.32088(9) 0.33775(7) 0.0199(3) Uani 1 1 d .
C29 C 0.94859(17) 0.31111(9) 0.38427(8) 0.0216(4) Uani 1 1 d .
C30 C 0.96794(18) 0.35742(10) 0.43535(8) 0.0263(4) Uani 1 1 d .
H30 H 0.9159 0.3505 0.4663 0.032 Uiso 1 1 calc R
C31 C 1.06002(19) 0.41284(10) 0.44245(8) 0.0286(4) Uani 1 1 d .
H31 H 1.0732 0.4428 0.4782 0.034 Uiso 1 1 calc R
C32 C 1.13273(18) 0.42384(10) 0.39636(8) 0.0270(4) Uani 1 1 d .
H32 H 1.1947 0.4628 0.4003 0.032 Uiso 1 1 calc R
C33 C 1.11768(17) 0.37927(10) 0.34413(8) 0.0227(4) Uani 1 1 d .
C34 C 1.19861(18) 0.39579(11) 0.29473(8) 0.0286(4) Uani 1 1 d .
H34 H 1.1768 0.3578 0.2618 0.034 Uiso 1 1 calc R
C35 C 1.1624(3) 0.47154(13) 0.26612(10) 0.0474(6) Uani 1 1 d .
H35A H 1.0692 0.4725 0.2492 0.071 Uiso 1 1 calc R
H35B H 1.2129 0.4807 0.2333 0.071 Uiso 1 1 calc R
H35C H 1.1818 0.5099 0.2976 0.071 Uiso 1 1 calc R
C36 C 1.3449(2) 0.39146(14) 0.31815(10) 0.0435(5) Uani 1 1 d .
H36A H 1.3704 0.4312 0.3478 0.065 Uiso 1 1 calc R
H36B H 1.3922 0.3968 0.2837 0.065 Uiso 1 1 calc R
H36C H 1.3659 0.3435 0.3380 0.065 Uiso 1 1 calc R
C37 C 0.84070(18) 0.25358(10) 0.37810(8) 0.0263(4) Uani 1 1 d .
H37 H 0.8556 0.2177 0.3456 0.032 Uiso 1 1 calc R
C38 C 0.70861(19) 0.29055(12) 0.35734(10) 0.0355(5) Uani 1 1 d .
H38A H 0.6920 0.3263 0.3884 0.053 Uiso 1 1 calc R
H38B H 0.6400 0.2529 0.3520 0.053 Uiso 1 1 calc R
H38C H 0.7092 0.3161 0.3183 0.053 Uiso 1 1 calc R
C39 C 0.8372(2) 0.20982(12) 0.43714(10) 0.0425(5) Uani 1 1 d .
H39A H 0.9231 0.1881 0.4515 0.064 Uiso 1 1 calc R
H39B H 0.7720 0.1704 0.4290 0.064 Uiso 1 1 calc R
H39C H 0.8143 0.2430 0.4687 0.064 Uiso 1 1 calc R
C40 C 1.1616(2) 0.16549(12) 0.37268(9) 0.0393(5) Uani 1 1 d .
H40A H 1.2338 0.1981 0.3896 0.059 Uiso 1 1 calc R
H40B H 1.1919 0.1141 0.3747 0.059 Uiso 1 1 calc R
H40C H 1.0907 0.1708 0.3965 0.059 Uiso 1 1 calc R
C41 C 0.9976(2) 0.11407(10) 0.25319(9) 0.0327(4) Uani 1 1 d .
H41A H 0.9178 0.1105 0.2711 0.049 Uiso 1 1 calc R
H41B H 1.0458 0.0675 0.2597 0.049 Uiso 1 1 calc R
H41C H 0.9748 0.1238 0.2091 0.049 Uiso 1 1 calc R
C42 C 1.2473(2) 0.19628(12) 0.25213(11) 0.0386(5) Uani 1 1 d .
H42A H 1.2201 0.2100 0.2090 0.058 Uiso 1 1 calc R
H42B H 1.2905 0.1480 0.2545 0.058 Uiso 1 1 calc R
H42C H 1.3078 0.2335 0.2725 0.058 Uiso 1 1 calc R
N1 N 1.01267(14) 0.27175(8) 0.28685(6) 0.0198(3) Uani 1 1 d .
N2 N 0.79484(13) 0.24098(7) 0.08518(6) 0.0174(3) Uani 1 1 d .
N3 N 0.84873(13) 0.35495(7) 0.08685(6) 0.0183(3) Uani 1 1 d .
Si1 Si 1.10111(5) 0.19119(3) 0.29077(2) 0.02319(12) Uani 1 1 d .
Ni1 Ni 0.93110(2) 0.287728(12) 0.208239(9) 0.02092(7) Uani 1 1 d .

loop_
_atom_site_aniso_label
_atom_site_aniso_U_11
_atom_site_aniso_U_22
_atom_site_aniso_U_33
_atom_site_aniso_U_23
_atom_site_aniso_U_13
_atom_site_aniso_U_12
C1 0.0164(8) 0.0182(8) 0.0177(8) -0.0009(6) 0.0039(6) 0.0009(6)
C2 0.0237(9) 0.0228(9) 0.0152(8) -0.0013(6) -0.0011(7) -0.0017(7)
C3 0.0264(10) 0.0235(9) 0.0154(8) 0.0015(7) -0.0023(7) -0.0019(7)
C4 0.0249(9) 0.0151(8) 0.0166(8) 0.0012(6) -0.0028(7) -0.0010(7)
C5 0.0230(9) 0.0221(9) 0.0212(8) 0.0022(7) -0.0001(7) 0.0003(7)
C6 0.0255(10) 0.0247(10) 0.0361(11) 0.0017(8) 0.0003(8) -0.0061(8)
C7 0.0361(11) 0.0181(9) 0.0363(11) -0.0043(8) -0.0014(9) -0.0027(8)
C8 0.0306(11) 0.0227(9) 0.0310(10) -0.0052(8) 0.0015(8) 0.0051(8)
C9 0.0228(9) 0.0216(9) 0.0220(9) -0.0008(7) -0.0004(7) 0.0016(7)
C10 0.0291(11) 0.0285(10) 0.0427(12) -0.0053(9) 0.0118(9) 0.0000(8)
C11 0.0448(13) 0.0432(13) 0.0506(14) 0.0103(10) 0.0228(11) 0.0106(10)
C12 0.0267(11) 0.0590(15) 0.0494(14) -0.0048(11) 0.0029(10) 0.0039(10)
C13 0.0266(10) 0.0266(10) 0.0296(10) -0.0015(8) 0.0060(8) -0.0009(8)
C14 0.0439(13) 0.0431(13) 0.0496(13) 0.0179(10) 0.0216(11) 0.0188(10)
C15 0.0313(11) 0.0409(12) 0.0298(10) 0.0049(9) 0.0064(9) -0.0004(9)
C16 0.0196(9) 0.0167(8) 0.0185(8) -0.0004(6) -0.0031(7) -0.0015(6)
C17 0.0226(9) 0.0230(9) 0.0233(9) -0.0057(7) -0.0029(7) 0.0013(7)
C18 0.0367(12) 0.0221(10) 0.0366(11) -0.0086(8) -0.0048(9) 0.0071(8)
C19 0.0447(13) 0.0184(9) 0.0415(12) 0.0038(8) -0.0058(10) -0.0051(9)
C20 0.0324(11) 0.0273(10) 0.0372(11) 0.0066(8) 0.0019(9) -0.0101(8)
C21 0.0227(9) 0.0239(9) 0.0249(9) 0.0026(7) 0.0016(7) -0.0023(7)
C22 0.0288(11) 0.0325(11) 0.0373(11) 0.0049(8) 0.0147(9) 0.0001(8)
C23 0.0321(12) 0.0709(17) 0.0326(11) 0.0000(11) 0.0016(9) 0.0110(11)
C24 0.0306(12) 0.088(2) 0.0429(13) -0.0219(13) 0.0028(10) 0.0042(12)
C25 0.0249(10) 0.0323(10) 0.0334(10) -0.0103(8) 0.0056(8) 0.0025(8)
C26 0.0258(11) 0.0628(16) 0.0575(15) -0.0138(12) 0.0018(11) 0.0054(11)
C27 0.0358(13) 0.0637(16) 0.0385(12) -0.0099(11) 0.0135(10) 0.0033(11)
C28 0.0202(9) 0.0214(8) 0.0169(8) 0.0012(6) -0.0004(7) 0.0043(7)
C29 0.0237(9) 0.0207(8) 0.0197(8) 0.0016(7) 0.0018(7) 0.0018(7)
C30 0.0288(10) 0.0284(10) 0.0225(9) -0.0015(7) 0.0070(8) 0.0041(8)
C31 0.0318(11) 0.0293(10) 0.0233(9) -0.0088(7) 0.0003(8) 0.0030(8)
C32 0.0233(10) 0.0263(10) 0.0295(10) -0.0045(7) -0.0015(8) -0.0029(7)
C33 0.0207(9) 0.0254(9) 0.0209(8) 0.0010(7) 0.0002(7) 0.0008(7)
C34 0.0276(10) 0.0341(11) 0.0243(9) -0.0026(8) 0.0047(8) -0.0093(8)
C35 0.0623(16) 0.0420(13) 0.0393(12) 0.0088(10) 0.0128(11) -0.0070(11)
C36 0.0297(12) 0.0638(15) 0.0378(12) -0.0038(11) 0.0078(10) -0.0096(11)
C37 0.0317(11) 0.0255(10) 0.0231(9) -0.0016(7) 0.0089(8) -0.0038(8)
C38 0.0290(11) 0.0375(11) 0.0405(11) -0.0006(9) 0.0074(9) -0.0077(9)
C39 0.0576(15) 0.0362(12) 0.0345(11) 0.0057(9) 0.0103(10) -0.0112(11)
C40 0.0478(13) 0.0410(12) 0.0256(10) 0.0002(9) -0.0046(9) 0.0190(10)
C41 0.0397(12) 0.0224(10) 0.0357(11) 0.0016(8) 0.0056(9) 0.0019(8)
C42 0.0319(11) 0.0377(12) 0.0487(13) -0.0047(9) 0.0136(10) 0.0061(9)
N1 0.0214(8) 0.0224(8) 0.0146(7) -0.0001(5) 0.0005(6) 0.0007(6)
N2 0.0187(7) 0.0161(7) 0.0173(7) -0.0010(5) 0.0026(6) -0.0007(5)
N3 0.0208(8) 0.0174(7) 0.0155(7) -0.0002(5) 0.0000(6) -0.0011(6)
Si1 0.0268(3) 0.0245(3) 0.0174(2) -0.00021(18) 0.0011(2) 0.0053(2)
Ni1 0.02616(13) 0.02019(12) 0.01476(11) -0.00010(9) -0.00140(9) 0.00256(9)

loop_
_atom_type_symbol
_atom_type_description
_atom_type_scat_dispersion_real
_atom_type_scat_dispersion_imag
_atom_type_scat_source
C C 0.0033 0.0016 'International Tables Vol C Tables 4.2.6.8 and 6.1.1.4'
H H 0.0000 0.0000 'International Tables Vol C Tables 4.2.6.8 and 6.1.1.4'
N N 0.0061 0.0033 'International Tables Vol C Tables 4.2.6.8 and 6.1.1.4'
Si Si 0.0817 0.0704 'International Tables Vol C Tables 4.2.6.8 and 6.1.1.4'
Ni Ni 0.3393 1.1124 'International Tables Vol C Tables 4.2.6.8 and 6.1.1.4'

loop_
_geom_angle_atom_site_label_1
_geom_angle_atom_site_label_2
_geom_angle_atom_site_label_3
_geom_angle
N3 C1 N2 103.08(13)
N3 C1 Ni1 127.15(12)
N2 C1 Ni1 129.74(12)
C3 C2 N2 106.48(14)
C3 C2 H2 126.8
N2 C2 H2 126.8
C2 C3 N3 106.63(14)
C2 C3 H3 126.7
N3 C3 H3 126.7
C9 C4 C5 123.29(15)
C9 C4 N3 117.63(15)
C5 C4 N3 119.00(15)
C6 C5 C4 116.66(16)
C6 C5 C13 121.54(16)
C4 C5 C13 121.78(15)
C7 C6 C5 121.43(18)
C7 C6 H6 119.3
C5 C6 H6 119.3
C8 C7 C6 120.43(17)
C8 C7 H7 119.8
C6 C7 H7 119.8
C7 C8 C9 120.86(17)
C7 C8 H8 119.6
C9 C8 H8 119.6
C4 C9 C8 117.32(16)
C4 C9 C10 122.37(16)
C8 C9 C10 120.31(16)
C9 C10 C12 111.47(17)
C9 C10 C11 110.46(17)
C12 C10 C11 112.08(17)
C9 C10 H10 107.5
C12 C10 H10 107.5
C11 C10 H10 107.5
C10 C11 H11A 109.5
C10 C11 H11B 109.5
H11A C11 H11B 109.5
C10 C11 H11C 109.5
H11A C11 H11C 109.5
H11B C11 H11C 109.5
C10 C12 H12A 109.5
C10 C12 H12B 109.5
H12A C12 H12B 109.5
C10 C12 H12C 109.5
H12A C12 H12C 109.5
H12B C12 H12C 109.5
C14 C13 C5 110.62(15)
C14 C13 C15 109.70(16)
C5 C13 C15 113.14(15)
C14 C13 H13 107.7
C5 C13 H13 107.7
C15 C13 H13 107.7
C13 C14 H14A 109.5
C13 C14 H14B 109.5
H14A C14 H14B 109.5
C13 C14 H14C 109.5
H14A C14 H14C 109.5
H14B C14 H14C 109.5
C13 C15 H15A 109.5
C13 C15 H15B 109.5
H15A C15 H15B 109.5
C13 C15 H15C 109.5
H15A C15 H15C 109.5
H15B C15 H15C 109.5
C21 C16 C17 123.19(16)
C21 C16 N2 118.89(15)
C17 C16 N2 117.85(15)
C18 C17 C16 116.88(17)
C18 C17 C25 121.38(17)
C16 C17 C25 121.73(16)
C19 C18 C17 121.16(18)
C19 C18 H18 119.4
C17 C18 H18 119.4
C20 C19 C18 120.65(18)
C20 C19 H19 119.7
C18 C19 H19 119.7
C19 C20 C21 120.88(19)
C19 C20 H20 119.6
C21 C20 H20 119.6
C20 C21 C16 117.23(17)
C20 C21 C22 120.43(17)
C16 C21 C22 122.34(16)
C21 C22 C24 111.15(17)
C21 C22 C23 111.29(17)
C24 C22 C23 110.35(17)
C21 C22 H22 108.0
C24 C22 H22 108.0
C23 C22 H22 108.0
C22 C23 H23A 109.5
C22 C23 H23B 109.5
H23A C23 H23B 109.5
C22 C23 H23C 109.5
H23A C23 H23C 109.5
H23B C23 H23C 109.5
C22 C24 H24A 109.5
C22 C24 H24B 109.5
H24A C24 H24B 109.5
C22 C24 H24C 109.5
H24A C24 H24C 109.5
H24B C24 H24C 109.5
C17 C25 C27 110.75(16)
C17 C25 C26 112.21(18)
C27 C25 C26 110.22(17)
C17 C25 H25 107.8
C27 C25 H25 107.8
C26 C25 H25 107.8
C25 C26 H26A 109.5
C25 C26 H26B 109.5
H26A C26 H26B 109.5
C25 C26 H26C 109.5
H26A C26 H26C 109.5
H26B C26 H26C 109.5
C25 C27 H27A 109.5
C25 C27 H27B 109.5
H27A C27 H27B 109.5
C25 C27 H27C 109.5
H27A C27 H27C 109.5
H27B C27 H27C 109.5
C33 C28 C29 118.40(15)
C33 C28 N1 121.24(15)
C29 C28 N1 120.34(15)
C30 C29 C28 119.39(16)
C30 C29 C37 119.25(16)
C28 C29 C37 121.30(15)
C31 C30 C29 122.23(17)
C31 C30 H30 118.9
C29 C30 H30 118.9
C30 C31 C32 118.48(17)
C30 C31 H31 120.8
C32 C31 H31 120.8
C31 C32 C33 121.88(17)
C31 C32 H32 119.1
C33 C32 H32 119.1
C32 C33 C28 119.58(16)
C32 C33 C34 118.92(16)
C28 C33 C34 121.48(15)
C33 C34 C36 112.82(16)
C33 C34 C35 110.27(17)
C36 C34 C35 110.46(18)
C33 C34 H34 107.7
C36 C34 H34 107.7
C35 C34 H34 107.7
C34 C35 H35A 109.5
C34 C35 H35B 109.5
H35A C35 H35B 109.5
C34 C35 H35C 109.5
H35A C35 H35C 109.5
H35B C35 H35C 109.5
C34 C36 H36A 109.5
C34 C36 H36B 109.5
H36A C36 H36B 109.5
C34 C36 H36C 109.5
H36A C36 H36C 109.5
H36B C36 H36C 109.5
C29 C37 C38 109.95(15)
C29 C37 C39 113.52(16)
C38 C37 C39 109.51(17)
C29 C37 H37 107.9
C38 C37 H37 107.9
C39 C37 H37 107.9
C37 C38 H38A 109.5
C37 C38 H38B 109.5
H38A C38 H38B 109.5
C37 C38 H38C 109.5
H38A C38 H38C 109.5
H38B C38 H38C 109.5
C37 C39 H39A 109.5
C37 C39 H39B 109.5
H39A C39 H39B 109.5
C37 C39 H39C 109.5
H39A C39 H39C 109.5
H39B C39 H39C 109.5
Si1 C40 H40A 109.5
Si1 C40 H40B 109.5
H40A C40 H40B 109.5
Si1 C40 H40C 109.5
H40A C40 H40C 109.5
H40B C40 H40C 109.5
Si1 C41 H41A 109.5
Si1 C41 H41B 109.5
H41A C41 H41B 109.5
Si1 C41 H41C 109.5
H41A C41 H41C 109.5
H41B C41 H41C 109.5
Si1 C42 H42A 109.5
Si1 C42 H42B 109.5
H42A C42 H42B 109.5
Si1 C42 H42C 109.5
H42A C42 H42C 109.5
H42B C42 H42C 109.5
C28 N1 Si1 120.66(11)
C28 N1 Ni1 128.51(11)
Si1 N1 Ni1 110.01(7)
C1 N2 C2 112.00(13)
C1 N2 C16 125.76(13)
C2 N2 C16 122.13(13)
C1 N3 C3 111.81(14)
C1 N3 C4 124.89(13)
C3 N3 C4 123.05(14)
N1 Si1 C42 113.93(9)
N1 Si1 C41 110.24(8)
C42 Si1 C41 106.63(10)
N1 Si1 C40 110.46(8)
C42 Si1 C40 106.68(10)
C41 Si1 C40 108.68(10)
N1 Si1 Ni1 36.23(5)
C42 Si1 Ni1 98.04(7)
C41 Si1 Ni1 85.62(6)
C40 Si1 Ni1 145.86(7)
N1 Ni1 C1 173.01(7)
N1 Ni1 Si1 33.76(4)
C1 Ni1 Si1 139.25(5)

loop_
_geom_bond_atom_site_label_1
_geom_bond_atom_site_label_2
_geom_bond_distance
C1 N3 1.363(2)
C1 N2 1.365(2)
C1 Ni1 1.9123(16)
C2 C3 1.346(2)
C2 N2 1.385(2)
C2 H2 0.9500
C3 N3 1.388(2)
C3 H3 0.9500
C4 C9 1.393(2)
C4 C5 1.402(2)
C4 N3 1.443(2)
C5 C6 1.390(3)
C5 C13 1.525(2)
C6 C7 1.384(3)
C6 H6 0.9500
C7 C8 1.374(3)
C7 H7 0.9500
C8 C9 1.397(2)
C8 H8 0.9500
C9 C10 1.514(3)
C10 C12 1.527(3)
C10 C11 1.528(3)
C10 H10 1.0000
C11 H11A 0.9800
C11 H11B 0.9800
C11 H11C 0.9800
C12 H12A 0.9800
C12 H12B 0.9800
C12 H12C 0.9800
C13 C14 1.522(3)
C13 C15 1.531(3)
C13 H13 1.0000
C14 H14A 0.9800
C14 H14B 0.9800
C14 H14C 0.9800
C15 H15A 0.9800
C15 H15B 0.9800
C15 H15C 0.9800
C16 C21 1.396(2)
C16 C17 1.397(2)
C16 N2 1.445(2)
C17 C18 1.395(3)
C17 C25 1.520(3)
C18 C19 1.378(3)
C18 H18 0.9500
C19 C20 1.374(3)
C19 H19 0.9500
C20 C21 1.395(3)
C20 H20 0.9500
C21 C22 1.514(3)
C22 C24 1.519(3)
C22 C23 1.527(3)
C22 H22 1.0000
C23 H23A 0.9800
C23 H23B 0.9800
C23 H23C 0.9800
C24 H24A 0.9800
C24 H24B 0.9800
C24 H24C 0.9800
C25 C27 1.526(3)
C25 C26 1.529(3)
C25 H25 1.0000
C26 H26A 0.9800
C26 H26B 0.9800
C26 H26C 0.9800
C27 H27A 0.9800
C27 H27B 0.9800
C27 H27C 0.9800
C28 C33 1.416(2)
C28 C29 1.419(2)
C28 N1 1.424(2)
C29 C30 1.394(2)
C29 C37 1.521(2)
C30 C31 1.378(3)
C30 H30 0.9500
C31 C32 1.382(3)
C31 H31 0.9500
C32 C33 1.397(2)
C32 H32 0.9500
C33 C34 1.517(2)
C34 C36 1.526(3)
C34 C35 1.530(3)
C34 H34 1.0000
C35 H35A 0.9800
C35 H35B 0.9800
C35 H35C 0.9800
C36 H36A 0.9800
C36 H36B 0.9800
C36 H36C 0.9800
C37 C38 1.529(3)
C37 C39 1.533(3)
C37 H37 1.0000
C38 H38A 0.9800
C38 H38B 0.9800
C38 H38C 0.9800
C39 H39A 0.9800
C39 H39B 0.9800
C39 H39C 0.9800
C40 Si1 1.8756(19)
C40 H40A 0.9800
C40 H40B 0.9800
C40 H40C 0.9800
C41 Si1 1.871(2)
C41 H41A 0.9800
C41 H41B 0.9800
C41 H41C 0.9800
C42 Si1 1.868(2)
C42 H42A 0.9800
C42 H42B 0.9800
C42 H42C 0.9800
N1 Si1 1.7183(15)
N1 Ni1 1.8271(14)
Si1 Ni1 2.9051(5)
